data_1538112
loop_
_publ_author_name
'Hawthorne, F.C.'
'Oberti, R.'
'Ungaretti, L.'
'Bottazzi, P.'
'Czamanske, G.K.'

_publ_section_title
;
 Li: An important component in igneous alkali amphiboles
;
_journal_name_full 'American Mineralogist'
_journal_page_first 733
_journal_page_last 745
_journal_volume 78
_journal_year 1993
_chemical_formula_sum 'Al0.2 Ca0.72 F1.38 Fe2.27 H0.22 K0.22 Li0.16 Mg2.11 Mn0.46 Na1.91 O22.62 Si7.8'
_chemical_name_systematic
;
(Na.63 K.22) (Na1.28 Ca.72) (Li.16 Mg2.11 Fe2.27 Mn.46) (Si7.8 Al.2) O22.4 
F1.38 (O H).22
;
_space_group_IT_number 12
_symmetry_space_group_name_Hall '-C 2y'
_symmetry_space_group_name_H-M 'C 1 2/m 1'
_cell_angle_alpha 90
_cell_angle_beta 103.97
_cell_angle_gamma 90
_cell_formula_units_Z 2
_cell_length_a 9.835
_cell_length_b 17.9439
_cell_length_c 5.297
_cell_volume 907.156
_citation_journal_id_ASTM AMMIAY
_cod_data_source_file Hawthorne_AMMIAY_1993_1285.cif
_cod_data_source_block H0.22Al0.2Ca0.72F1.38Fe2.27K0.22Li0.16Mg2.11Mn0.46Na1.91O22.62Si7.8
_cod_original_cell_volume 907.1558
_cod_original_formula_sum
;
H0.22 Al0.2 Ca0.72 F1.38 Fe2.27 K0.22 Li0.16 Mg2.11 Mn0.46 Na1.91 O22.62 Si7.8
;
_cod_database_code 1538112

loop_
_symmetry_equiv_pos_as_xyz
x,y,z
-x,y,-z
-x,-y,-z
x,-y,z
x+1/2,y+1/2,z
-x+1/2,y+1/2,-z
-x+1/2,-y+1/2,-z
x+1/2,-y+1/2,z

loop_
_atom_site_label
_atom_site_type_symbol
_atom_site_fract_x
_atom_site_fract_y
_atom_site_fract_z
_atom_site_occupancy
_atom_site_U_iso_or_equiv
Mn1 Mn+2 0 0.08918 0.5 0.23 0.0
Si2 Si+4 0.28908 0.17045 0.80129 1 0.0
O7 O-2 0.33849 0 0.29364 1 0.0
Fe3 Fe+2 0 0 0 0.29 0.0
Mg2 Mg+2 0 0.18079 0 0.14 0.0
O4 O-2 0.36343 0.24846 0.79524 1 0.0
Ca1 Ca+2 0 0.27609 0.5 0.36 0.0
F1 F-1 0.10716 0 0.70983 0.69 0.0
O1 O-2 0.11195 0.08714 0.21472 1 0.0
Fe1 Fe+3 0 0.08918 0.5 0.13 0.0
Na2 Na+1 0 0.5 0 0.49 0.0
Si1 Si+4 0.28055 0.08494 0.29369 0.95 0.0
Fe2 Fe+2 0 0.18079 0 0.86 0.0
O2 O-2 0.11992 0.16995 0.72911 1 0.0
O3 O-2 0.10716 0 0.70983 0.31 0.0
Al1 Al+3 0.28055 0.08494 0.29369 0.05 0.0
Na3 Na+1 0.04291 0.5 0.09582 0.03 0.0
Na1 Na+1 0 0.27609 0.5 0.64 0.0
Mg3 Mg+2 0 0 0 0.55 0.0
Na4 Na+1 0 0.47942 0 0.04 0.0
O5 O-2 0.34824 0.13922 0.08742 1 0.0
Mg1 Mg+2 0 0.08918 0.5 0.64 0.0
K1 K+1 0.04291 0.5 0.09582 0.11 0.0
O6 O-2 0.34304 0.11865 0.5852 1 0.0
Li1 Li+1 0 0 0 0.16 0.0
